data_7042734
loop_
_publ_author_name
'Gong, Chao'
'Ding, Hao'
'Lu, Chengrong'
'Zhao, Bei'
'Yao, Yingming'

_publ_section_title
;
 An amidato divalent ytterbium cluster: synthesis and molecular structure,
 its reactivity to carbodiimides and application in the guanylation
 reaction
;
_journal_name_full 'Dalton Trans.'
_journal_paper_doi 10.1039/C7DT00871F
_journal_year 2017
_chemical_formula_sum 'C128 H148 N6 O6 Yb3'
_chemical_formula_weight 2385.64
_chemical_name_systematic
; 
 ? 
;
_space_group_IT_number 2
_symmetry_cell_setting triclinic
_symmetry_space_group_name_Hall '-P 1'
_symmetry_space_group_name_H-M 'P -1'
_atom_sites_solution_hydrogens geom
_atom_sites_solution_primary direct
_atom_sites_solution_secondary difmap
_audit_creation_method SHELXL-97
_audit_update_record
;
2017-02-25 deposited with the CCDC.
2017-03-30 downloaded from the CCDC.
;
_cell_angle_alpha 70.496(3)
_cell_angle_beta 80.596(3)
_cell_angle_gamma 79.095(3)
_cell_formula_units_Z 2
_cell_length_a 13.9951(4)
_cell_length_b 21.5347(7)
_cell_length_c 23.3361(8)
_cell_measurement_reflns_used 30929
_cell_measurement_temperature 223(2)
_cell_measurement_theta_max 30.8
_cell_measurement_theta_min 1.6
_cell_volume 6471.5(4)
_computing_cell_refinement 'Bruker FRAMBO'
_computing_data_collection 'Bruker FRAMBO'
_computing_data_reduction 'Bruker SAINT'
_computing_molecular_graphics 'Bruker SHELXTL'
_computing_publication_material 'Bruker SHELXTL'
_computing_structure_refinement 'SHELXL-97 (Sheldrick, 1997)'
_computing_structure_solution 'SHELXS-97 (Sheldrick, 1990)'
_diffrn_ambient_temperature 223(2)
_diffrn_measured_fraction_theta_full 0.998
_diffrn_measured_fraction_theta_max 0.998
_diffrn_measurement_device_type 'multiwire proportional'
_diffrn_measurement_method 'phi and omega scans'
_diffrn_radiation_monochromator graphite
_diffrn_radiation_source 'fine-focus sealed tube'
_diffrn_radiation_type MoK\a
_diffrn_radiation_wavelength 0.71073
_diffrn_reflns_av_R_equivalents 0.0407
_diffrn_reflns_av_sigmaI/netI 0.0469
_diffrn_reflns_limit_h_max 16
_diffrn_reflns_limit_h_min -16
_diffrn_reflns_limit_k_max 24
_diffrn_reflns_limit_k_min -25
_diffrn_reflns_limit_l_max 27
_diffrn_reflns_limit_l_min -27
_diffrn_reflns_number 78070
_diffrn_reflns_theta_full 25.00
_diffrn_reflns_theta_max 25.00
_diffrn_reflns_theta_min 2.79
_exptl_absorpt_coefficient_mu 2.200
_exptl_absorpt_correction_T_max 0.6674
_exptl_absorpt_correction_T_min 0.6674
_exptl_absorpt_correction_type none
_exptl_crystal_colour 'clear dark black'
_exptl_crystal_density_diffrn 1.224
_exptl_crystal_density_method 'not measured'
_exptl_crystal_description prism
_exptl_crystal_F_000 2432
_exptl_crystal_size_max 0.20
_exptl_crystal_size_mid 0.20
_exptl_crystal_size_min 0.20
_platon_squeeze_details ' '
_refine_diff_density_max 1.391
_refine_diff_density_min -1.113
_refine_diff_density_rms 0.093
_refine_ls_extinction_method none
_refine_ls_goodness_of_fit_ref 1.064
_refine_ls_hydrogen_treatment mixed
_refine_ls_matrix_type full
_refine_ls_number_parameters 1237
_refine_ls_number_reflns 22765
_refine_ls_number_restraints 1
_refine_ls_restrained_S_all 1.065
_refine_ls_R_factor_all 0.0594
_refine_ls_R_factor_gt 0.0370
_refine_ls_shift/su_max 0.003
_refine_ls_shift/su_mean 0.000
_refine_ls_structure_factor_coef Fsqd
_refine_ls_weighting_details 'calc w=1/[\s^2^(Fo^2^)+(0.0442P)^2^+2.8952P] where P=(Fo^2^+2Fc^2^)/3'
_refine_ls_weighting_scheme calc
_refine_ls_wR_factor_gt 0.0915
_refine_ls_wR_factor_ref 0.0997
_reflns_number_gt 16598
_reflns_number_total 22765
_reflns_threshold_expression >2sigma(I)
_cod_data_source_file c7dt00871f2.cif
_cod_data_source_block g150320b
_cod_depositor_comments
;

2018-06-09
Z value and formula fixed to values more according to usual
chemical conventions.                 miguel
;
_cod_original_formula_sum 'C256 H296 N12 O12 Yb6'
_cod_original_formula_weight 4771.29
_cod_original_formula_units_Z 1
_cod_original_sg_symbol_H-M P-1
_cod_database_code 7042734

loop_
_symmetry_equiv_pos_as_xyz
'x, y, z'
'-x, -y, -z'

loop_
_atom_site_label
_atom_site_type_symbol
_atom_site_fract_x
_atom_site_fract_y
_atom_site_fract_z
_atom_site_U_iso_or_equiv
_atom_site_adp_type
_atom_site_occupancy
_atom_site_symmetry_multiplicity
_atom_site_calc_flag
_atom_site_refinement_flags
Yb1 Yb 0.5000 0.5000 0.0000 0.02764(7) Uani 1 2 d S
Yb2 Yb 0.460888(13) 0.644868(9) 0.033060(9) 0.02869(6) Uani 1 1 d .
Yb3 Yb 1.0000 0.0000 0.5000 0.02831(7) Uani 1 2 d S
Yb4 Yb 0.937062(13) 0.147515(9) 0.528404(9) 0.03043(6) Uani 1 1 d .
O1 O 0.5763(2) 0.53910(15) 0.06020(14) 0.0386(8) Uani 1 1 d .
O2 O 0.3644(2) 0.55849(15) 0.04353(14) 0.0361(8) Uani 1 1 d .
O3 O 0.4994(2) 0.61357(14) -0.06091(13) 0.0344(7) Uani 1 1 d .
O4 O 0.8671(2) 0.04318(15) 0.55796(15) 0.0407(8) Uani 1 1 d .
O5 O 1.0737(2) 0.05762(15) 0.54638(14) 0.0383(8) Uani 1 1 d .
O6 O 0.9702(2) 0.11160(14) 0.43652(13) 0.0354(7) Uani 1 1 d .
N1 N 0.6231(3) 0.62990(18) 0.06607(17) 0.0335(9) Uani 1 1 d .
N2 N 0.3199(3) 0.61341(18) 0.11180(17) 0.0344(9) Uani 1 1 d .
N3 N 0.4562(3) 0.72145(18) -0.07106(17) 0.0345(9) Uani 1 1 d .
N4 N 0.7650(3) 0.13372(19) 0.56522(18) 0.0370(9) Uani 1 1 d .
N5 N 1.0493(3) 0.12020(19) 0.60761(17) 0.0365(9) Uani 1 1 d .
N6 N 0.9762(3) 0.21798(18) 0.42319(17) 0.0358(9) Uani 1 1 d .
C1 C 0.6368(3) 0.5657(2) 0.0786(2) 0.0348(11) Uani 1 1 d .
C2 C 0.7135(3) 0.5175(2) 0.1152(2) 0.0407(12) Uani 1 1 d .
C3 C 0.7638(4) 0.4658(3) 0.0952(3) 0.0593(16) Uani 1 1 d .
H3 H 0.7513 0.4612 0.0586 0.071 Uiso 1 1 calc R
C4 C 0.8341(5) 0.4203(3) 0.1302(4) 0.084(2) Uani 1 1 d .
H4 H 0.8695 0.3854 0.1165 0.101 Uiso 1 1 calc R
C5 C 0.8518(5) 0.4257(4) 0.1831(5) 0.096(3) Uani 1 1 d .
H5 H 0.8989 0.3943 0.2060 0.115 Uiso 1 1 calc R
C6 C 0.8015(5) 0.4765(4) 0.2036(3) 0.082(2) Uani 1 1 d .
H6 H 0.8133 0.4797 0.2410 0.099 Uiso 1 1 calc R
C7 C 0.7330(4) 0.5232(3) 0.1692(3) 0.0558(16) Uani 1 1 d .
H7 H 0.6998 0.5589 0.1827 0.067 Uiso 1 1 calc R
C8 C 0.6809(3) 0.6678(2) 0.0825(2) 0.0375(12) Uani 1 1 d .
C9 C 0.7780(3) 0.6739(2) 0.0571(2) 0.0434(13) Uani 1 1 d .
C10 C 0.8237(4) 0.7177(3) 0.0715(3) 0.0579(15) Uani 1 1 d .
H10 H 0.8892 0.7218 0.0556 0.069 Uiso 1 1 calc R
C11 C 0.7774(5) 0.7552(3) 0.1079(3) 0.0748(19) Uani 1 1 d .
H11 H 0.8101 0.7851 0.1162 0.090 Uiso 1 1 calc R
C12 C 0.6808(5) 0.7483(3) 0.1323(3) 0.0681(18) Uani 1 1 d .
H12 H 0.6485 0.7733 0.1578 0.082 Uiso 1 1 calc R
C13 C 0.6321(4) 0.7055(3) 0.1198(3) 0.0478(13) Uani 1 1 d .
C14 C 0.8344(4) 0.6357(3) 0.0148(3) 0.0523(14) Uani 1 1 d .
H14 H 0.7913 0.6066 0.0100 0.063 Uiso 1 1 calc R
C15 C 0.9256(4) 0.5920(3) 0.0411(3) 0.076(2) Uani 1 1 d .
H15A H 0.9732 0.6198 0.0402 0.114 Uiso 1 1 calc R
H15B H 0.9534 0.5627 0.0169 0.114 Uiso 1 1 calc R
H15C H 0.9085 0.5656 0.0830 0.114 Uiso 1 1 calc R
C16 C 0.8620(6) 0.6838(4) -0.0484(3) 0.091(2) Uani 1 1 d .
H16A H 0.8030 0.7094 -0.0659 0.137 Uiso 1 1 calc R
H16B H 0.8978 0.6587 -0.0748 0.137 Uiso 1 1 calc R
H16C H 0.9027 0.7137 -0.0445 0.137 Uiso 1 1 calc R
C17 C 0.5239(4) 0.7020(3) 0.1432(3) 0.0639(17) Uani 1 1 d .
H17 H 0.5119 0.6572 0.1458 0.077 Uiso 1 1 calc R
C18 C 0.4597(4) 0.7519(3) 0.0967(4) 0.088(2) Uani 1 1 d .
H18A H 0.3953 0.7385 0.1035 0.132 Uiso 1 1 calc R
H18B H 0.4891 0.7534 0.0558 0.132 Uiso 1 1 calc R
H18C H 0.4537 0.7957 0.1013 0.132 Uiso 1 1 calc R
C19 C 0.4945(6) 0.7087(4) 0.2068(4) 0.106(3) Uani 1 1 d .
H19A H 0.5386 0.6775 0.2348 0.158 Uiso 1 1 calc R
H19B H 0.4281 0.6993 0.2207 0.158 Uiso 1 1 calc R
H19C H 0.4982 0.7537 0.2055 0.158 Uiso 1 1 calc R
C20 C 0.3106(3) 0.5644(2) 0.0926(2) 0.0343(11) Uani 1 1 d .
C21 C 0.2443(3) 0.5129(2) 0.1226(2) 0.0387(12) Uani 1 1 d .
C22 C 0.2772(4) 0.4478(3) 0.1215(3) 0.0517(14) Uani 1 1 d .
H22 H 0.3399 0.4374 0.1025 0.062 Uiso 1 1 calc R
C23 C 0.2184(5) 0.3987(3) 0.1482(3) 0.0684(18) Uani 1 1 d .
H23 H 0.2419 0.3550 0.1476 0.082 Uiso 1 1 calc R
C24 C 0.1266(5) 0.4128(3) 0.1755(3) 0.0717(19) Uani 1 1 d .
H24 H 0.0873 0.3790 0.1940 0.086 Uiso 1 1 calc R
C25 C 0.0920(4) 0.4774(3) 0.1755(3) 0.0668(18) Uani 1 1 d .
H25 H 0.0279 0.4876 0.1929 0.080 Uiso 1 1 calc R
C26 C 0.1506(4) 0.5274(3) 0.1501(3) 0.0542(15) Uani 1 1 d .
H26 H 0.1270 0.5708 0.1516 0.065 Uiso 1 1 calc R
C27 C 0.2745(3) 0.6204(2) 0.1689(2) 0.0370(11) Uani 1 1 d .
C28 C 0.3005(4) 0.5742(3) 0.2247(2) 0.0444(13) Uani 1 1 d .
C29 C 0.2535(5) 0.5856(3) 0.2782(3) 0.0621(16) Uani 1 1 d .
H29 H 0.2698 0.5547 0.3159 0.075 Uiso 1 1 calc R
C30 C 0.1853(5) 0.6393(3) 0.2784(3) 0.0682(18) Uani 1 1 d .
H30 H 0.1541 0.6451 0.3155 0.082 Uiso 1 1 calc R
C31 C 0.1623(4) 0.6852(3) 0.2238(3) 0.0623(17) Uani 1 1 d .
H31 H 0.1155 0.7228 0.2240 0.075 Uiso 1 1 calc R
C32 C 0.2057(4) 0.6779(3) 0.1683(3) 0.0462(13) Uani 1 1 d .
C33 C 0.1765(4) 0.7294(3) 0.1096(3) 0.0536(15) Uani 1 1 d .
H33 H 0.2286 0.7241 0.0766 0.064 Uiso 1 1 calc R
C34 C 0.0817(5) 0.7197(4) 0.0926(3) 0.089(2) Uani 1 1 d .
H34A H 0.0898 0.6768 0.0860 0.134 Uiso 1 1 calc R
H34B H 0.0644 0.7548 0.0555 0.134 Uiso 1 1 calc R
H34C H 0.0301 0.7214 0.1256 0.134 Uiso 1 1 calc R
C35 C 0.1689(5) 0.8011(3) 0.1121(4) 0.090(2) Uani 1 1 d .
H35A H 0.1105 0.8106 0.1383 0.135 Uiso 1 1 calc R
H35B H 0.1651 0.8324 0.0712 0.135 Uiso 1 1 calc R
H35C H 0.2261 0.8051 0.1283 0.135 Uiso 1 1 calc R
C36 C 0.3781(4) 0.5140(3) 0.2292(3) 0.0502(14) Uani 1 1 d .
H36 H 0.4023 0.5128 0.1873 0.060 Uiso 1 1 calc R
C37 C 0.3375(5) 0.4491(3) 0.2649(3) 0.0705(18) Uani 1 1 d .
H37A H 0.3206 0.4468 0.3074 0.106 Uiso 1 1 calc R
H37B H 0.3867 0.4116 0.2620 0.106 Uiso 1 1 calc R
H37C H 0.2796 0.4477 0.2478 0.106 Uiso 1 1 calc R
C38 C 0.4649(4) 0.5197(3) 0.2590(3) 0.0719(19) Uani 1 1 d .
H38A H 0.4932 0.5593 0.2344 0.108 Uiso 1 1 calc R
H38B H 0.5140 0.4808 0.2617 0.108 Uiso 1 1 calc R
H38C H 0.4423 0.5227 0.2997 0.108 Uiso 1 1 calc R
C39 C 0.4759(3) 0.6743(2) -0.0956(2) 0.0336(11) Uani 1 1 d .
C40 C 0.4699(3) 0.6822(2) -0.1622(2) 0.0351(11) Uani 1 1 d .
C41 C 0.4267(4) 0.6359(3) -0.1742(2) 0.0464(13) Uani 1 1 d .
H41 H 0.4083 0.5988 -0.1420 0.056 Uiso 1 1 calc R
C42 C 0.4102(4) 0.6437(3) -0.2333(3) 0.0615(16) Uani 1 1 d .
H42 H 0.3766 0.6139 -0.2409 0.074 Uiso 1 1 calc R
C43 C 0.4438(5) 0.6963(3) -0.2813(3) 0.0655(17) Uani 1 1 d .
H43 H 0.4341 0.7016 -0.3217 0.079 Uiso 1 1 calc R
C44 C 0.4915(4) 0.7405(3) -0.2695(2) 0.0562(15) Uani 1 1 d .
H44 H 0.5162 0.7750 -0.3020 0.067 Uiso 1 1 calc R
C45 C 0.5031(4) 0.7344(2) -0.2102(2) 0.0440(13) Uani 1 1 d .
H45 H 0.5336 0.7656 -0.2023 0.053 Uiso 1 1 calc R
C46 C 0.4255(3) 0.7897(2) -0.1043(2) 0.0378(12) Uani 1 1 d .
C47 C 0.4868(4) 0.8368(2) -0.1102(2) 0.0469(13) Uani 1 1 d .
C48 C 0.4545(5) 0.9028(3) -0.1391(3) 0.0597(16) Uani 1 1 d .
H48 H 0.4949 0.9348 -0.1437 0.072 Uiso 1 1 calc R
C49 C 0.3649(5) 0.9233(3) -0.1612(3) 0.0664(18) Uani 1 1 d .
H49 H 0.3447 0.9686 -0.1811 0.080 Uiso 1 1 calc R
C50 C 0.3055(5) 0.8774(3) -0.1541(3) 0.0635(17) Uani 1 1 d .
H50 H 0.2443 0.8919 -0.1694 0.076 Uiso 1 1 calc R
C51 C 0.3318(4) 0.8102(3) -0.1253(2) 0.0469(13) Uani 1 1 d .
C52 C 0.5863(4) 0.8166(3) -0.0867(3) 0.0606(16) Uani 1 1 d .
H52 H 0.5925 0.7688 -0.0623 0.073 Uiso 1 1 calc R
C53 C 0.6019(6) 0.8557(4) -0.0467(4) 0.111(3) Uani 1 1 d .
H53A H 0.6065 0.9014 -0.0714 0.166 Uiso 1 1 calc R
H53B H 0.6621 0.8361 -0.0279 0.166 Uiso 1 1 calc R
H53C H 0.5473 0.8546 -0.0150 0.166 Uiso 1 1 calc R
C54 C 0.6669(5) 0.8254(6) -0.1412(4) 0.143(4) Uani 1 1 d .
H54A H 0.6652 0.7937 -0.1623 0.214 Uiso 1 1 calc R
H54B H 0.7303 0.8176 -0.1265 0.214 Uiso 1 1 calc R
H54C H 0.6557 0.8703 -0.1692 0.214 Uiso 1 1 calc R
C55 C 0.2605(4) 0.7622(3) -0.1165(3) 0.0599(16) Uani 1 1 d .
H55 H 0.2952 0.7166 -0.1000 0.072 Uiso 1 1 calc R
C56 C 0.1738(5) 0.7722(5) -0.0703(4) 0.125(3) Uani 1 1 d .
H56A H 0.1959 0.7597 -0.0302 0.188 Uiso 1 1 calc R
H56B H 0.1258 0.7446 -0.0692 0.188 Uiso 1 1 calc R
H56C H 0.1445 0.8186 -0.0821 0.188 Uiso 1 1 calc R
C57 C 0.2251(5) 0.7675(3) -0.1768(3) 0.092(2) Uani 1 1 d .
H57A H 0.1816 0.8091 -0.1907 0.138 Uiso 1 1 calc R
H57B H 0.1903 0.7305 -0.1707 0.138 Uiso 1 1 calc R
H57C H 0.2809 0.7664 -0.2074 0.138 Uiso 1 1 calc R
C58 C 0.7817(3) 0.0694(2) 0.5769(2) 0.0345(11) Uani 1 1 d .
C59 C 0.7129(3) 0.0219(2) 0.6128(2) 0.0393(12) Uani 1 1 d .
C60 C 0.7020(4) -0.0293(3) 0.5927(3) 0.0594(16) Uani 1 1 d .
H60 H 0.7363 -0.0335 0.5557 0.071 Uiso 1 1 calc R
C61 C 0.6398(5) -0.0750(3) 0.6275(4) 0.081(2) Uani 1 1 d .
H61 H 0.6300 -0.1089 0.6131 0.097 Uiso 1 1 calc R
C62 C 0.5926(5) -0.0703(4) 0.6833(4) 0.089(3) Uani 1 1 d .
H62 H 0.5525 -0.1021 0.7074 0.106 Uiso 1 1 calc R
C63 C 0.6039(4) -0.0205(4) 0.7030(3) 0.078(2) Uani 1 1 d .
H63 H 0.5713 -0.0173 0.7406 0.094 Uiso 1 1 calc R
C64 C 0.6635(4) 0.0262(3) 0.6680(3) 0.0567(16) Uani 1 1 d .
H64 H 0.6705 0.0611 0.6820 0.068 Uiso 1 1 calc R
C65 C 0.6723(3) 0.1700(2) 0.5792(2) 0.0405(12) Uani 1 1 d .
C66 C 0.6688(4) 0.2056(3) 0.6200(3) 0.0505(14) Uani 1 1 d .
C67 C 0.5835(4) 0.2481(3) 0.6297(3) 0.0722(19) Uani 1 1 d .
H67 H 0.5797 0.2721 0.6573 0.087 Uiso 1 1 calc R
C68 C 0.5049(4) 0.2544(4) 0.5982(4) 0.087(2) Uani 1 1 d .
H68 H 0.4481 0.2841 0.6034 0.104 Uiso 1 1 calc R
C69 C 0.5082(4) 0.2185(3) 0.5597(3) 0.0680(18) Uani 1 1 d .
H69 H 0.4525 0.2227 0.5403 0.082 Uiso 1 1 calc R
C70 C 0.5911(4) 0.1760(3) 0.5482(2) 0.0492(14) Uani 1 1 d .
C71 C 0.5907(4) 0.1392(3) 0.5033(3) 0.0597(16) Uani 1 1 d .
H71 H 0.6537 0.1093 0.5029 0.072 Uiso 1 1 calc R
C72 C 0.5825(6) 0.1874(4) 0.4387(3) 0.112(3) Uani 1 1 d .
H72A H 0.5250 0.2205 0.4388 0.168 Uiso 1 1 calc R
H72B H 0.5770 0.1630 0.4114 0.168 Uiso 1 1 calc R
H72C H 0.6404 0.2093 0.4247 0.168 Uiso 1 1 calc R
C73 C 0.5083(5) 0.0965(4) 0.5222(4) 0.102(3) Uani 1 1 d .
H73A H 0.5117 0.0680 0.5642 0.153 Uiso 1 1 calc R
H73B H 0.5152 0.0692 0.4956 0.153 Uiso 1 1 calc R
H73C H 0.4456 0.1251 0.5188 0.153 Uiso 1 1 calc R
C74 C 0.7577(4) 0.1991(3) 0.6526(3) 0.0594(16) Uani 1 1 d .
H74 H 0.7949 0.1541 0.6566 0.071 Uiso 1 1 calc R
C75 C 0.8245(4) 0.2492(3) 0.6142(4) 0.085(2) Uani 1 1 d .
H75A H 0.8410 0.2444 0.5737 0.127 Uiso 1 1 calc R
H75B H 0.8839 0.2413 0.6335 0.127 Uiso 1 1 calc R
H75C H 0.7913 0.2939 0.6108 0.127 Uiso 1 1 calc R
C76 C 0.7330(5) 0.2053(4) 0.7173(3) 0.084(2) Uani 1 1 d .
H76A H 0.6964 0.2489 0.7150 0.127 Uiso 1 1 calc R
H76B H 0.7931 0.1997 0.7353 0.127 Uiso 1 1 calc R
H76C H 0.6939 0.1712 0.7424 0.127 Uiso 1 1 calc R
C77 C 1.0977(3) 0.0688(2) 0.5930(2) 0.0347(11) Uani 1 1 d .
C78 C 1.1789(3) 0.0215(3) 0.6242(2) 0.0401(12) Uani 1 1 d .
C79 C 1.2527(4) 0.0407(3) 0.6441(3) 0.0519(14) Uani 1 1 d .
H79 H 1.2524 0.0860 0.6384 0.062 Uiso 1 1 calc R
C80 C 1.3274(4) -0.0061(4) 0.6723(3) 0.0719(19) Uani 1 1 d .
H80 H 1.3790 0.0079 0.6837 0.086 Uiso 1 1 calc R
C81 C 1.3262(5) -0.0730(4) 0.6837(3) 0.074(2) Uani 1 1 d .
H81 H 1.3752 -0.1047 0.7045 0.089 Uiso 1 1 calc R
C82 C 1.2535(5) -0.0930(3) 0.6644(3) 0.0663(17) Uani 1 1 d .
H82 H 1.2529 -0.1387 0.6719 0.080 Uiso 1 1 calc R
C83 C 1.1801(4) -0.0464(3) 0.6339(2) 0.0511(14) Uani 1 1 d .
H83 H 1.1315 -0.0605 0.6197 0.061 Uiso 1 1 calc R
C84 C 1.0630(3) 0.1391(2) 0.6586(2) 0.0353(11) Uani 1 1 d .
C85 C 1.0995(3) 0.1979(3) 0.6466(2) 0.0464(13) Uani 1 1 d .
C86 C 1.1021(4) 0.2224(3) 0.6944(3) 0.0604(16) Uani 1 1 d .
H86 H 1.1260 0.2628 0.6863 0.073 Uiso 1 1 calc R
C87 C 1.0699(4) 0.1880(4) 0.7530(3) 0.0692(18) Uani 1 1 d .
H87 H 1.0710 0.2051 0.7850 0.083 Uiso 1 1 calc R
C88 C 1.0365(4) 0.1294(3) 0.7652(3) 0.0592(16) Uani 1 1 d .
H88 H 1.0164 0.1058 0.8059 0.071 Uiso 1 1 calc R
C89 C 1.0311(3) 0.1030(3) 0.7190(2) 0.0438(13) Uani 1 1 d .
C90 C 0.9935(4) 0.0365(3) 0.7360(3) 0.0526(14) Uani 1 1 d .
H90 H 0.9921 0.0261 0.6979 0.063 Uiso 1 1 calc R
C91 C 0.8891(4) 0.0389(3) 0.7695(3) 0.077(2) Uani 1 1 d .
H91A H 0.8887 0.0505 0.8063 0.115 Uiso 1 1 calc R
H91B H 0.8680 -0.0043 0.7803 0.115 Uiso 1 1 calc R
H91C H 0.8449 0.0721 0.7429 0.115 Uiso 1 1 calc R
C92 C 1.0608(5) -0.0194(3) 0.7764(3) 0.0752(19) Uani 1 1 d .
H92A H 1.1279 -0.0184 0.7575 0.113 Uiso 1 1 calc R
H92B H 1.0415 -0.0619 0.7812 0.113 Uiso 1 1 calc R
H92C H 1.0559 -0.0132 0.8162 0.113 Uiso 1 1 calc R
C93 C 1.1382(4) 0.2368(3) 0.5817(3) 0.0539(14) Uani 1 1 d .
H93 H 1.1462 0.2067 0.5567 0.065 Uiso 1 1 calc R
C94 C 1.2382(4) 0.2559(4) 0.5789(3) 0.083(2) Uani 1 1 d .
H94A H 1.2336 0.2856 0.6030 0.125 Uiso 1 1 calc R
H94B H 1.2612 0.2781 0.5368 0.125 Uiso 1 1 calc R
H94C H 1.2839 0.2161 0.5952 0.125 Uiso 1 1 calc R
C95 C 1.0671(5) 0.2986(4) 0.5517(4) 0.101(3) Uani 1 1 d .
H95A H 1.0048 0.2855 0.5511 0.152 Uiso 1 1 calc R
H95B H 1.0941 0.3198 0.5101 0.152 Uiso 1 1 calc R
H95C H 1.0575 0.3297 0.5748 0.152 Uiso 1 1 calc R
C96 C 0.9862(3) 0.1696(2) 0.3998(2) 0.0336(11) Uani 1 1 d .
C97 C 1.0139(3) 0.1761(2) 0.3338(2) 0.0382(12) Uani 1 1 d .
C98 C 0.9785(4) 0.2306(3) 0.2868(2) 0.0457(13) Uani 1 1 d .
H98 H 0.9340 0.2654 0.2960 0.055 Uiso 1 1 calc R
C99 C 1.0089(4) 0.2340(3) 0.2261(3) 0.0600(16) Uani 1 1 d .
H99 H 0.9845 0.2710 0.1944 0.072 Uiso 1 1 calc R
C100 C 1.0743(4) 0.1835(3) 0.2124(3) 0.0622(16) Uani 1 1 d .
H100 H 1.0945 0.1859 0.1713 0.075 Uiso 1 1 calc R
C101 C 1.1107(4) 0.1288(3) 0.2592(3) 0.0621(16) Uani 1 1 d .
H101 H 1.1570 0.0949 0.2497 0.074 Uiso 1 1 calc R
C102 C 1.0792(4) 0.1240(3) 0.3193(2) 0.0497(14) Uani 1 1 d .
H102 H 1.1014 0.0859 0.3507 0.060 Uiso 1 1 calc R
C103 C 0.9956(4) 0.2843(2) 0.3902(2) 0.0396(12) Uani 1 1 d .
C104 C 0.9158(4) 0.3359(3) 0.3868(2) 0.0479(13) Uani 1 1 d .
C105 C 0.9344(5) 0.4009(3) 0.3599(3) 0.0649(17) Uani 1 1 d .
H105 H 0.8825 0.4362 0.3569 0.078 Uiso 1 1 calc R
C106 C 1.0276(6) 0.4143(3) 0.3376(3) 0.077(2) Uani 1 1 d .
H106 H 1.0390 0.4587 0.3199 0.092 Uiso 1 1 calc R
C107 C 1.1030(5) 0.3646(3) 0.3408(3) 0.0695(18) Uani 1 1 d .
H107 H 1.1662 0.3751 0.3248 0.083 Uiso 1 1 calc R
C108 C 1.0900(4) 0.2983(3) 0.3670(2) 0.0473(13) Uani 1 1 d .
C109 C 1.1795(4) 0.2449(3) 0.3698(3) 0.0554(15) Uani 1 1 d .
H109 H 1.1571 0.2008 0.3877 0.067 Uiso 1 1 calc R
C110 C 1.2512(5) 0.2497(4) 0.4103(3) 0.085(2) Uani 1 1 d .
H11A H 1.2757 0.2921 0.3928 0.127 Uiso 1 1 calc R
H11B H 1.3055 0.2138 0.4129 0.127 Uiso 1 1 calc R
H11C H 1.2181 0.2464 0.4509 0.127 Uiso 1 1 calc R
C111 C 1.2309(4) 0.2500(3) 0.3052(3) 0.0681(18) Uani 1 1 d .
H11D H 1.1846 0.2474 0.2798 0.102 Uiso 1 1 calc R
H11E H 1.2846 0.2137 0.3076 0.102 Uiso 1 1 calc R
H11F H 1.2561 0.2921 0.2876 0.102 Uiso 1 1 calc R
C112 C 0.8120(4) 0.3216(3) 0.4115(3) 0.0629(17) Uani 1 1 d .
H112 H 0.8159 0.2734 0.4340 0.075 Uiso 1 1 calc R
C113 C 0.7651(6) 0.3576(5) 0.4546(4) 0.131(3) Uani 1 1 d .
H11G H 0.7623 0.4051 0.4343 0.196 Uiso 1 1 calc R
H11H H 0.8026 0.3444 0.4893 0.196 Uiso 1 1 calc R
H11I H 0.6992 0.3470 0.4687 0.196 Uiso 1 1 calc R
C114 C 0.7478(5) 0.3368(4) 0.3623(4) 0.164(5) Uani 1 1 d .
H11J H 0.6800 0.3456 0.3785 0.246 Uiso 1 1 calc R
H11K H 0.7563 0.2990 0.3472 0.246 Uiso 1 1 calc R
H11L H 0.7652 0.3756 0.3291 0.246 Uiso 1 1 calc R
C128 C 0.8702(5) 0.9376(4) 0.9814(3) 0.162(4) Uiso 1 1 d R
C129 C 0.9160(5) 0.9358(4) 1.0320(3) 0.181(5) Uiso 1 1 d R
H129 H 0.9682 0.9046 1.0497 0.217 Uiso 1 1 calc R
C130 C 0.8672(9) 0.9899(6) 1.0494(6) 0.175(5) Uiso 1 1 d D
H130 H 0.8912 0.9934 1.0834 0.210 Uiso 1 1 calc R
C131 C 0.7975(10) 1.0360(7) 1.0305(7) 0.196(6) Uiso 1 1 d D
H131 H 0.7751 1.0690 1.0496 0.235 Uiso 1 1 calc R
C132 C 0.7583(12) 1.0358(8) 0.9835(7) 0.214(6) Uiso 1 1 d .
H132 H 0.7045 1.0677 0.9691 0.257 Uiso 1 1 calc R
C133 C 0.7967(7) 0.9881(5) 0.9551(5) 0.136(3) Uiso 1 1 d .
H133 H 0.7739 0.9896 0.9189 0.164 Uiso 1 1 calc R
C134 C 0.8957(8) 0.8915(6) 0.9530(6) 0.258(8) Uiso 1 1 d .
H13A H 0.9659 0.8780 0.9513 0.387 Uiso 1 1 calc R
H13B H 0.8767 0.9098 0.9118 0.387 Uiso 1 1 calc R
H13C H 0.8628 0.8532 0.9754 0.387 Uiso 1 1 calc R
C135 C 0.5063(7) 0.1016(4) 0.7896(4) 0.119(3) Uiso 1 1 d R
H135 H 0.5438 0.1144 0.7514 0.142 Uiso 1 1 calc R
C136 C 0.5554(10) 0.0765(6) 0.8413(6) 0.176(5) Uiso 1 1 d .
H136 H 0.6242 0.0710 0.8360 0.212 Uiso 1 1 calc R
C137 C 0.5076(10) 0.0582(6) 0.9026(7) 0.177(5) Uiso 1 1 d .
H137 H 0.5379 0.0424 0.9389 0.213 Uiso 1 1 calc R
C138 C 0.4180(10) 0.0673(6) 0.8984(6) 0.170(5) Uiso 1 1 d .
H138 H 0.3819 0.0555 0.9372 0.205 Uiso 1 1 calc R
C139 C 0.3585(8) 0.0894(5) 0.8533(5) 0.128(3) Uiso 1 1 d .
H139 H 0.2899 0.0926 0.8601 0.154 Uiso 1 1 calc R
C140 C 0.4159(12) 0.1084(7) 0.7903(7) 0.197(6) Uiso 1 1 d .
C141 C 0.3578(9) 0.1331(6) 0.7444(5) 0.170(5) Uiso 1 1 d .
H14A H 0.2899 0.1315 0.7613 0.255 Uiso 1 1 calc R
H14B H 0.3749 0.1066 0.7167 0.255 Uiso 1 1 calc R
H14C H 0.3670 0.1789 0.7222 0.255 Uiso 1 1 calc R

loop_
_atom_site_aniso_label
_atom_site_aniso_U_11
_atom_site_aniso_U_22
_atom_site_aniso_U_33
_atom_site_aniso_U_23
_atom_site_aniso_U_13
_atom_site_aniso_U_12
Yb1 0.03418(15) 0.02226(15) 0.02675(15) -0.00620(12) -0.00429(12) -0.00660(11)
Yb2 0.02887(11) 0.02561(12) 0.03065(12) -0.00636(9) -0.00370(8) -0.00576(8)
Yb3 0.03057(14) 0.02382(16) 0.02772(15) -0.00651(12) 0.00105(11) -0.00361(11)
Yb4 0.02883(11) 0.02745(12) 0.03192(12) -0.00677(9) -0.00125(8) -0.00300(8)
O1 0.0379(18) 0.0326(19) 0.049(2) -0.0130(16) -0.0140(16) -0.0065(14)
O2 0.0354(17) 0.042(2) 0.0335(19) -0.0158(15) 0.0053(15) -0.0107(14)
O3 0.0431(18) 0.0204(17) 0.0319(18) 0.0018(14) -0.0042(14) -0.0042(14)
O4 0.0337(18) 0.0345(19) 0.048(2) -0.0112(16) 0.0090(15) -0.0040(15)
O5 0.0369(17) 0.040(2) 0.041(2) -0.0173(16) -0.0096(15) -0.0001(15)
O6 0.0480(19) 0.0237(18) 0.0319(18) -0.0017(14) -0.0028(15) -0.0127(14)
N1 0.037(2) 0.024(2) 0.041(2) -0.0101(18) -0.0108(18) -0.0041(17)
N2 0.033(2) 0.032(2) 0.039(2) -0.0129(19) 0.0010(18) -0.0088(17)
N3 0.042(2) 0.024(2) 0.035(2) -0.0046(18) -0.0077(18) -0.0062(17)
N4 0.031(2) 0.033(2) 0.043(2) -0.0111(19) 0.0055(18) -0.0054(17)
N5 0.036(2) 0.035(2) 0.038(2) -0.0113(19) -0.0069(18) -0.0027(18)
N6 0.043(2) 0.024(2) 0.037(2) -0.0077(18) 0.0007(18) -0.0059(17)
C1 0.030(2) 0.041(3) 0.035(3) -0.011(2) -0.006(2) -0.008(2)
C2 0.033(3) 0.028(3) 0.059(3) -0.005(2) -0.014(2) -0.008(2)
C3 0.041(3) 0.036(3) 0.097(5) -0.017(3) -0.009(3) -0.003(3)
C4 0.054(4) 0.039(4) 0.148(8) -0.013(4) -0.025(4) 0.003(3)
C5 0.060(4) 0.053(5) 0.152(8) 0.019(5) -0.055(5) -0.009(4)
C6 0.079(5) 0.077(5) 0.083(5) 0.019(4) -0.048(4) -0.040(4)
C7 0.052(3) 0.055(4) 0.056(4) 0.003(3) -0.026(3) -0.020(3)
C8 0.044(3) 0.027(3) 0.044(3) -0.006(2) -0.014(2) -0.011(2)
C9 0.043(3) 0.040(3) 0.050(3) -0.009(3) -0.015(2) -0.012(2)
C10 0.051(3) 0.058(4) 0.074(4) -0.024(3) -0.007(3) -0.024(3)
C11 0.083(5) 0.074(5) 0.090(5) -0.038(4) -0.012(4) -0.042(4)
C12 0.086(5) 0.064(4) 0.075(4) -0.041(4) -0.007(4) -0.025(3)
C13 0.055(3) 0.035(3) 0.060(4) -0.022(3) -0.005(3) -0.012(2)
C14 0.044(3) 0.053(4) 0.062(4) -0.015(3) 0.000(3) -0.019(3)
C15 0.049(4) 0.068(5) 0.108(6) -0.030(4) 0.001(4) -0.005(3)
C16 0.114(6) 0.090(6) 0.069(5) -0.020(4) 0.012(4) -0.041(5)
C17 0.062(4) 0.050(4) 0.090(5) -0.040(4) 0.016(3) -0.022(3)
C18 0.056(4) 0.047(4) 0.172(8) -0.047(5) -0.014(4) -0.006(3)
C19 0.108(6) 0.104(6) 0.130(7) -0.083(6) 0.040(5) -0.036(5)
C20 0.025(2) 0.037(3) 0.039(3) -0.008(2) -0.003(2) -0.007(2)
C21 0.035(3) 0.037(3) 0.045(3) -0.012(2) 0.001(2) -0.015(2)
C22 0.047(3) 0.048(4) 0.064(4) -0.025(3) 0.012(3) -0.017(3)
C23 0.071(4) 0.042(4) 0.098(5) -0.027(3) 0.003(4) -0.022(3)
C24 0.063(4) 0.068(5) 0.088(5) -0.024(4) 0.012(4) -0.037(3)
C25 0.041(3) 0.070(5) 0.092(5) -0.029(4) 0.017(3) -0.028(3)
C26 0.039(3) 0.053(4) 0.074(4) -0.020(3) -0.001(3) -0.017(3)
C27 0.036(3) 0.041(3) 0.038(3) -0.018(2) 0.005(2) -0.013(2)
C28 0.047(3) 0.048(3) 0.040(3) -0.017(3) 0.004(2) -0.015(2)
C29 0.076(4) 0.068(4) 0.045(4) -0.020(3) 0.000(3) -0.016(3)
C30 0.076(4) 0.086(5) 0.050(4) -0.037(4) 0.011(3) -0.016(4)
C31 0.049(3) 0.070(4) 0.082(5) -0.049(4) 0.006(3) -0.007(3)
C32 0.043(3) 0.045(3) 0.059(4) -0.027(3) 0.001(3) -0.012(2)
C33 0.041(3) 0.046(4) 0.070(4) -0.020(3) -0.001(3) 0.001(3)
C34 0.068(4) 0.095(6) 0.099(6) -0.004(4) -0.035(4) -0.023(4)
C35 0.097(5) 0.053(4) 0.115(6) -0.024(4) -0.006(5) -0.007(4)
C36 0.058(3) 0.044(3) 0.048(3) -0.013(3) -0.001(3) -0.012(3)
C37 0.083(4) 0.055(4) 0.067(4) -0.002(3) -0.012(3) -0.022(3)
C38 0.066(4) 0.063(4) 0.081(5) -0.008(4) -0.018(4) -0.014(3)
C39 0.031(2) 0.033(3) 0.031(3) 0.001(2) -0.002(2) -0.011(2)
C40 0.039(3) 0.031(3) 0.031(3) -0.004(2) -0.007(2) -0.003(2)
C41 0.056(3) 0.039(3) 0.042(3) -0.004(2) -0.010(3) -0.011(3)
C42 0.076(4) 0.059(4) 0.056(4) -0.016(3) -0.017(3) -0.018(3)
C43 0.094(5) 0.063(4) 0.040(3) -0.013(3) -0.021(3) -0.006(4)
C44 0.081(4) 0.044(4) 0.031(3) 0.003(3) -0.005(3) -0.009(3)
C45 0.059(3) 0.033(3) 0.036(3) -0.003(2) -0.005(2) -0.011(2)
C46 0.050(3) 0.029(3) 0.030(3) -0.006(2) -0.003(2) -0.001(2)
C47 0.068(4) 0.028(3) 0.047(3) -0.011(2) -0.008(3) -0.012(3)
C48 0.095(5) 0.032(3) 0.051(4) -0.003(3) -0.011(3) -0.021(3)
C49 0.107(5) 0.028(3) 0.059(4) -0.004(3) -0.028(4) 0.002(3)
C50 0.076(4) 0.038(4) 0.066(4) -0.009(3) -0.026(3) 0.019(3)
C51 0.051(3) 0.039(3) 0.047(3) -0.011(3) -0.013(3) 0.004(2)
C52 0.067(4) 0.052(4) 0.061(4) -0.002(3) -0.018(3) -0.022(3)
C53 0.152(8) 0.096(6) 0.106(6) -0.022(5) -0.056(6) -0.051(5)
C54 0.061(5) 0.237(12) 0.115(8) -0.035(8) -0.009(5) -0.020(6)
C55 0.045(3) 0.050(4) 0.076(4) -0.006(3) -0.017(3) 0.000(3)
C56 0.076(5) 0.145(8) 0.142(8) -0.043(7) 0.033(5) -0.027(5)
C57 0.092(5) 0.066(5) 0.119(6) -0.009(4) -0.056(5) -0.012(4)
C58 0.030(2) 0.038(3) 0.033(3) -0.009(2) 0.002(2) -0.007(2)
C59 0.028(2) 0.033(3) 0.049(3) -0.006(2) -0.002(2) -0.001(2)
C60 0.048(3) 0.044(4) 0.088(5) -0.022(3) -0.004(3) -0.011(3)
C61 0.063(4) 0.047(4) 0.135(7) -0.023(4) -0.018(5) -0.019(3)
C62 0.049(4) 0.056(5) 0.128(7) 0.012(5) 0.010(4) -0.019(3)
C63 0.048(4) 0.066(5) 0.088(5) 0.006(4) 0.024(3) -0.011(3)
C64 0.044(3) 0.050(4) 0.059(4) -0.004(3) 0.012(3) -0.004(3)
C65 0.032(3) 0.032(3) 0.048(3) -0.009(2) 0.009(2) -0.001(2)
C66 0.033(3) 0.047(3) 0.070(4) -0.024(3) 0.004(3) -0.002(2)
C67 0.056(4) 0.059(4) 0.104(5) -0.044(4) 0.002(4) 0.012(3)
C68 0.043(4) 0.089(5) 0.122(7) -0.047(5) -0.002(4) 0.027(4)
C69 0.040(3) 0.076(5) 0.083(5) -0.030(4) -0.012(3) 0.017(3)
C70 0.038(3) 0.051(3) 0.048(3) -0.004(3) -0.004(2) -0.001(3)
C71 0.052(3) 0.074(4) 0.050(4) -0.019(3) -0.017(3) 0.007(3)
C72 0.140(7) 0.115(7) 0.060(5) -0.019(5) -0.020(5) 0.026(6)
C73 0.080(5) 0.118(7) 0.127(7) -0.055(6) -0.034(5) -0.010(5)
C74 0.051(3) 0.055(4) 0.080(4) -0.038(3) -0.002(3) -0.001(3)
C75 0.055(4) 0.064(5) 0.142(7) -0.038(4) -0.001(4) -0.019(3)
C76 0.080(5) 0.105(6) 0.090(5) -0.057(5) -0.013(4) -0.013(4)
C77 0.030(2) 0.034(3) 0.040(3) -0.011(2) -0.004(2) -0.008(2)
C78 0.036(3) 0.044(3) 0.040(3) -0.018(2) -0.005(2) 0.004(2)
C79 0.041(3) 0.051(4) 0.069(4) -0.022(3) -0.016(3) -0.002(3)
C80 0.047(3) 0.091(5) 0.085(5) -0.035(4) -0.030(3) 0.006(3)
C81 0.060(4) 0.078(5) 0.083(5) -0.029(4) -0.034(4) 0.025(4)
C82 0.077(4) 0.041(4) 0.080(5) -0.021(3) -0.024(4) 0.012(3)
C83 0.051(3) 0.044(3) 0.057(4) -0.016(3) -0.020(3) 0.008(3)
C84 0.032(2) 0.037(3) 0.041(3) -0.020(2) -0.006(2) 0.000(2)
C85 0.036(3) 0.055(4) 0.054(3) -0.030(3) 0.000(2) -0.001(2)
C86 0.051(3) 0.069(4) 0.076(5) -0.043(4) -0.003(3) -0.010(3)
C87 0.063(4) 0.089(5) 0.075(5) -0.056(4) -0.008(4) 0.000(4)
C88 0.066(4) 0.071(4) 0.046(3) -0.032(3) -0.002(3) -0.002(3)
C89 0.037(3) 0.051(3) 0.045(3) -0.021(3) -0.006(2) 0.006(2)
C90 0.058(3) 0.049(4) 0.045(3) -0.008(3) -0.009(3) -0.002(3)
C91 0.068(4) 0.074(5) 0.075(5) -0.012(4) 0.007(4) -0.012(3)
C92 0.087(5) 0.060(4) 0.062(4) -0.002(3) -0.015(4) 0.004(4)
C93 0.053(3) 0.043(3) 0.071(4) -0.023(3) -0.004(3) -0.014(3)
C94 0.048(4) 0.108(6) 0.092(5) -0.028(4) 0.004(3) -0.024(4)
C95 0.067(4) 0.102(6) 0.100(6) 0.014(5) -0.004(4) -0.016(4)
C96 0.034(2) 0.028(3) 0.033(3) -0.002(2) -0.007(2) -0.002(2)
C97 0.038(3) 0.038(3) 0.038(3) -0.007(2) -0.003(2) -0.011(2)
C98 0.057(3) 0.043(3) 0.034(3) -0.006(2) -0.010(3) -0.006(3)
C99 0.064(4) 0.071(4) 0.039(3) -0.004(3) -0.009(3) -0.017(3)
C100 0.074(4) 0.079(5) 0.036(3) -0.018(3) 0.006(3) -0.026(4)
C101 0.064(4) 0.066(4) 0.058(4) -0.028(3) 0.011(3) -0.013(3)
C102 0.055(3) 0.047(3) 0.044(3) -0.012(3) 0.000(3) -0.007(3)
C103 0.058(3) 0.026(3) 0.032(3) -0.002(2) -0.006(2) -0.010(2)
C104 0.067(4) 0.032(3) 0.042(3) -0.010(2) -0.006(3) -0.007(3)
C105 0.093(5) 0.029(3) 0.066(4) -0.012(3) -0.003(4) -0.005(3)
C106 0.117(6) 0.033(4) 0.071(5) -0.004(3) 0.005(4) -0.026(4)
C107 0.078(4) 0.042(4) 0.078(5) -0.004(3) 0.009(4) -0.025(3)
C108 0.058(3) 0.037(3) 0.048(3) -0.011(3) 0.002(3) -0.020(3)
C109 0.053(3) 0.055(4) 0.058(4) -0.013(3) -0.001(3) -0.020(3)
C110 0.074(4) 0.103(6) 0.086(5) -0.035(4) -0.018(4) -0.016(4)
C111 0.059(4) 0.064(4) 0.072(4) -0.014(3) 0.011(3) -0.018(3)
C112 0.063(4) 0.039(3) 0.073(4) -0.009(3) -0.002(3) 0.005(3)
C113 0.106(7) 0.182(10) 0.111(7) -0.073(7) 0.034(6) -0.028(7)
C114 0.083(6) 0.332(16) 0.116(8) -0.103(9) 0.004(6) -0.075(8)

loop_
_atom_type_symbol
_atom_type_description
_atom_type_scat_dispersion_real
_atom_type_scat_dispersion_imag
_atom_type_scat_source
C C 0.0033 0.0016 'International Tables Vol C Tables 4.2.6.8 and 6.1.1.4'
H H 0.0000 0.0000 'International Tables Vol C Tables 4.2.6.8 and 6.1.1.4'
N N 0.0061 0.0033 'International Tables Vol C Tables 4.2.6.8 and 6.1.1.4'
O O 0.0106 0.0060 'International Tables Vol C Tables 4.2.6.8 and 6.1.1.4'
Yb Yb -0.3850 5.5486 'International Tables Vol C Tables 4.2.6.8 and 6.1.1.4'

loop_
_geom_angle_atom_site_label_1
_geom_angle_atom_site_label_2
_geom_angle_atom_site_label_3
_geom_angle
_geom_angle_site_symmetry_1
_geom_angle_site_symmetry_3
O1 Yb1 O1 180.00(12) . 2_665
O1 Yb1 O2 100.81(11) . 2_665
O1 Yb1 O2 79.19(11) 2_665 2_665
O1 Yb1 O2 79.19(11) . .
O1 Yb1 O2 100.81(11) 2_665 .
O2 Yb1 O2 180.0 2_665 .
O1 Yb1 O3 79.18(10) . .
O1 Yb1 O3 100.82(10) 2_665 .
O2 Yb1 O3 104.92(10) 2_665 .
O2 Yb1 O3 75.08(10) . .
O1 Yb1 O3 100.82(10) . 2_665
O1 Yb1 O3 79.18(10) 2_665 2_665
O2 Yb1 O3 75.08(10) 2_665 2_665
O2 Yb1 O3 104.92(10) . 2_665
O3 Yb1 O3 180.0 . 2_665
O1 Yb1 Yb2 47.26(7) . .
O1 Yb1 Yb2 132.74(7) 2_665 .
O2 Yb1 Yb2 134.21(7) 2_665 .
O2 Yb1 Yb2 45.79(7) . .
O3 Yb1 Yb2 46.45(7) . .
O3 Yb1 Yb2 133.55(7) 2_665 .
O1 Yb1 Yb2 132.74(7) . 2_665
O1 Yb1 Yb2 47.26(7) 2_665 2_665
O2 Yb1 Yb2 45.79(7) 2_665 2_665
O2 Yb1 Yb2 134.21(7) . 2_665
O3 Yb1 Yb2 133.55(7) . 2_665
O3 Yb1 Yb2 46.45(7) 2_665 2_665
Yb2 Yb1 Yb2 180.0 . 2_665
O2 Yb2 N3 107.62(11) . .
O2 Yb2 N1 127.11(11) . .
N3 Yb2 N1 110.23(12) . .
O2 Yb2 O3 72.54(10) . .
N3 Yb2 O3 54.17(11) . .
N1 Yb2 O3 102.07(11) . .
O2 Yb2 O1 74.92(10) . .
N3 Yb2 O1 123.18(12) . .
N1 Yb2 O1 53.71(11) . .
O3 Yb2 O1 74.98(10) . .
O2 Yb2 N2 53.93(11) . .
N3 Yb2 N2 127.81(12) . .
N1 Yb2 N2 118.99(12) . .
O3 Yb2 N2 124.93(11) . .
O1 Yb2 N2 100.20(11) . .
O2 Yb2 C39 88.70(12) . .
N3 Yb2 C39 27.04(12) . .
N1 Yb2 C39 110.09(12) . .
O3 Yb2 C39 27.26(11) . .
O1 Yb2 C39 100.26(12) . .
N2 Yb2 C39 129.81(12) . .
O2 Yb2 C1 100.49(12) . .
N3 Yb2 C1 122.91(13) . .
N1 Yb2 C1 26.91(12) . .
O3 Yb2 C1 91.01(12) . .
O1 Yb2 C1 27.11(12) . .
N2 Yb2 C1 109.01(12) . .
C39 Yb2 C1 109.97(13) . .
O2 Yb2 C20 26.78(12) . .
N3 Yb2 C20 122.38(12) . .
N1 Yb2 C20 125.97(12) . .
O3 Yb2 C20 98.95(12) . .
O1 Yb2 C20 85.72(11) . .
N2 Yb2 C20 27.25(13) . .
C39 Yb2 C20 111.14(13) . .
C1 Yb2 C20 104.82(13) . .
O2 Yb2 Yb1 44.07(7) . .
N3 Yb2 Yb1 98.35(9) . .
N1 Yb2 Yb1 94.55(9) . .
O3 Yb2 Yb1 44.75(6) . .
O1 Yb2 Yb1 43.59(7) . .
N2 Yb2 Yb1 94.19(9) . .
C39 Yb2 Yb1 71.35(10) . .
C1 Yb2 Yb1 69.83(10) . .
C20 Yb2 Yb1 67.95(10) . .
O4 Yb3 O4 180.0 2_756 .
O4 Yb3 O5 77.04(11) 2_756 2_756
O4 Yb3 O5 102.96(11) . 2_756
O4 Yb3 O5 102.96(11) 2_756 .
O4 Yb3 O5 77.04(11) . .
O5 Yb3 O5 179.999(2) 2_756 .
O4 Yb3 O6 78.88(11) 2_756 2_756
O4 Yb3 O6 101.13(11) . 2_756
O5 Yb3 O6 76.99(10) 2_756 2_756
O5 Yb3 O6 103.01(10) . 2_756
O4 Yb3 O6 101.12(11) 2_756 .
O4 Yb3 O6 78.87(11) . .
O5 Yb3 O6 103.01(10) 2_756 .
O5 Yb3 O6 76.99(10) . .
O6 Yb3 O6 179.999(1) 2_756 .
O4 Yb3 Yb4 133.36(8) 2_756 .
O4 Yb3 Yb4 46.64(8) . .
O5 Yb3 Yb4 134.15(7) 2_756 .
O5 Yb3 Yb4 45.85(7) . .
O6 Yb3 Yb4 133.38(7) 2_756 .
O6 Yb3 Yb4 46.62(7) . .
O4 Yb3 Yb4 46.64(8) 2_756 2_756
O4 Yb3 Yb4 133.36(8) . 2_756
O5 Yb3 Yb4 45.85(7) 2_756 2_756
O5 Yb3 Yb4 134.15(7) . 2_756
O6 Yb3 Yb4 46.62(7) 2_756 2_756
O6 Yb3 Yb4 133.38(7) . 2_756
Yb4 Yb3 Yb4 180.0 . 2_756
O5 Yb4 N6 104.60(11) . .
O5 Yb4 N4 124.56(12) . .
N6 Yb4 N4 118.50(12) . .
O5 Yb4 O6 73.74(10) . .
N6 Yb4 O6 53.77(11) . .
N4 Yb4 O6 104.38(12) . .
O5 Yb4 O4 73.50(10) . .
N6 Yb4 O4 125.49(12) . .
N4 Yb4 O4 53.81(11) . .
O6 Yb4 O4 74.91(10) . .
O5 Yb4 N5 53.86(12) . .
N6 Yb4 N5 122.18(13) . .
N4 Yb4 N5 116.37(13) . .
O6 Yb4 N5 125.47(11) . .
O4 Yb4 N5 100.82(12) . .
O5 Yb4 C58 98.33(12) . .
N6 Yb4 C58 128.85(13) . .
N4 Yb4 C58 27.06(12) . .
O6 Yb4 C58 91.65(12) . .
O4 Yb4 C58 26.96(11) . .
N5 Yb4 C58 108.36(13) . .
O5 Yb4 C77 26.84(12) . .
N6 Yb4 C77 117.04(13) . .
N4 Yb4 C77 123.56(13) . .
O6 Yb4 C77 99.87(12) . .
O4 Yb4 C77 85.96(12) . .
N5 Yb4 C77 27.06(12) . .
C58 Yb4 C77 103.91(13) . .
O5 Yb4 C96 88.60(11) . .
N6 Yb4 C96 26.99(12) . .
N4 Yb4 C96 114.50(13) . .
O6 Yb4 C96 26.79(11) . .
O4 Yb4 C96 100.43(12) . .
N5 Yb4 C96 128.05(12) . .
C58 Yb4 C96 111.89(13) . .
C77 Yb4 C96 109.99(13) . .
O5 Yb4 Yb3 43.95(7) . .
N6 Yb4 Yb3 96.44(9) . .
N4 Yb4 Yb3 95.58(9) . .
O6 Yb4 Yb3 44.28(7) . .
O4 Yb4 Yb3 43.93(7) . .
N5 Yb4 Yb3 95.14(9) . .
C58 Yb4 Yb3 70.19(10) . .
C77 Yb4 Yb3 68.89(10) . .
C96 Yb4 Yb3 69.99(9) . .
C1 O1 Yb1 162.6(3) . .
C1 O1 Yb2 92.5(3) . .
Yb1 O1 Yb2 89.15(9) . .
C20 O2 Yb1 147.6(3) . .
C20 O2 Yb2 95.6(3) . .
Yb1 O2 Yb2 90.14(10) . .
C39 O3 Yb1 165.1(3) . .
C39 O3 Yb2 92.9(3) . .
Yb1 O3 Yb2 88.81(9) . .
C58 O4 Yb3 164.2(3) . .
C58 O4 Yb4 93.6(3) . .
Yb3 O4 Yb4 89.43(10) . .
C77 O5 Yb3 153.7(3) . .
C77 O5 Yb4 95.3(3) . .
Yb3 O5 Yb4 90.20(10) . .
C96 O6 Yb3 160.3(3) . .
C96 O6 Yb4 94.2(3) . .
Yb3 O6 Yb4 89.09(10) . .
C1 N1 C8 126.2(4) . .
C1 N1 Yb2 94.4(3) . .
C8 N1 Yb2 137.8(3) . .
C20 N2 C27 123.4(4) . .
C20 N2 Yb2 92.1(3) . .
C27 N2 Yb2 142.0(3) . .
C39 N3 C46 123.5(4) . .
C39 N3 Yb2 93.7(3) . .
C46 N3 Yb2 141.6(3) . .
C58 N4 C65 124.2(4) . .
C58 N4 Yb4 93.6(3) . .
C65 N4 Yb4 141.9(3) . .
C77 N5 C84 125.5(4) . .
C77 N5 Yb4 93.2(3) . .
C84 N5 Yb4 140.9(3) . .
C96 N6 C103 125.3(4) . .
C96 N6 Yb4 94.3(3) . .
C103 N6 Yb4 140.1(3) . .
N1 C1 O1 118.1(4) . .
N1 C1 C2 126.4(4) . .
O1 C1 C2 115.4(4) . .
N1 C1 Yb2 58.7(2) . .
O1 C1 Yb2 60.4(2) . .
C2 C1 Yb2 166.8(3) . .
C3 C2 C7 119.5(5) . .
C3 C2 C1 119.3(5) . .
C7 C2 C1 121.1(5) . .
C2 C3 C4 119.0(6) . .
C2 C3 H3 120.5 . .
C4 C3 H3 120.5 . .
C5 C4 C3 121.3(7) . .
C5 C4 H4 119.4 . .
C3 C4 H4 119.4 . .
C4 C5 C6 120.2(6) . .
C4 C5 H5 119.9 . .
C6 C5 H5 119.9 . .
C5 C6 C7 119.8(7) . .
C5 C6 H6 120.1 . .
C7 C6 H6 120.1 . .
C2 C7 C6 120.2(6) . .
C2 C7 H7 119.9 . .
C6 C7 H7 119.9 . .
C13 C8 C9 121.0(4) . .
C13 C8 N1 116.1(4) . .
C9 C8 N1 122.5(4) . .
C10 C9 C8 117.4(5) . .
C10 C9 C14 119.0(5) . .
C8 C9 C14 123.6(4) . .
C11 C10 C9 122.7(5) . .
C11 C10 H10 118.6 . .
C9 C10 H10 118.6 . .
C10 C11 C12 118.6(5) . .
C10 C11 H11 120.7 . .
C12 C11 H11 120.7 . .
C13 C12 C11 121.1(6) . .
C13 C12 H12 119.5 . .
C11 C12 H12 119.5 . .
C12 C13 C8 119.1(5) . .
C12 C13 C17 120.5(5) . .
C8 C13 C17 120.2(5) . .
C15 C14 C9 111.6(5) . .
C15 C14 C16 110.1(5) . .
C9 C14 C16 110.5(5) . .
C15 C14 H14 108.2 . .
C9 C14 H14 108.2 . .
C16 C14 H14 108.2 . .
C14 C15 H15A 109.5 . .
C14 C15 H15B 109.5 . .
H15A C15 H15B 109.5 . .
C14 C15 H15C 109.5 . .
H15A C15 H15C 109.5 . .
H15B C15 H15C 109.5 . .
C14 C16 H16A 109.5 . .
C14 C16 H16B 109.5 . .
H16A C16 H16B 109.5 . .
C14 C16 H16C 109.5 . .
H16A C16 H16C 109.5 . .
H16B C16 H16C 109.5 . .
C19 C17 C18 111.8(6) . .
C19 C17 C13 114.7(6) . .
C18 C17 C13 110.2(5) . .
C19 C17 H17 106.6 . .
C18 C17 H17 106.6 . .
C13 C17 H17 106.6 . .
C17 C18 H18A 109.5 . .
C17 C18 H18B 109.5 . .
H18A C18 H18B 109.5 . .
C17 C18 H18C 109.5 . .
H18A C18 H18C 109.5 . .
H18B C18 H18C 109.5 . .
C17 C19 H19A 109.5 . .
C17 C19 H19B 109.5 . .
H19A C19 H19B 109.5 . .
C17 C19 H19C 109.5 . .
H19A C19 H19C 109.5 . .
H19B C19 H19C 109.5 . .
O2 C20 N2 118.0(4) . .
O2 C20 C21 115.7(4) . .
N2 C20 C21 126.3(4) . .
O2 C20 Yb2 57.6(2) . .
N2 C20 Yb2 60.7(2) . .
C21 C20 Yb2 170.5(3) . .
C26 C21 C22 118.6(5) . .
C26 C21 C20 122.8(5) . .
C22 C21 C20 118.5(4) . .
C23 C22 C21 120.7(5) . .
C23 C22 H22 119.7 . .
C21 C22 H22 119.7 . .
C24 C23 C22 120.7(6) . .
C24 C23 H23 119.6 . .
C22 C23 H23 119.6 . .
C23 C24 C25 119.3(6) . .
C23 C24 H24 120.3 . .
C25 C24 H24 120.3 . .
C24 C25 C26 120.9(5) . .
C24 C25 H25 119.5 . .
C26 C25 H25 119.5 . .
C25 C26 C21 119.7(5) . .
C25 C26 H26 120.2 . .
C21 C26 H26 120.2 . .
C28 C27 C32 120.2(5) . .
C28 C27 N2 121.7(4) . .
C32 C27 N2 118.0(4) . .
C29 C28 C27 117.8(5) . .
C29 C28 C36 118.7(5) . .
C27 C28 C36 123.5(5) . .
C30 C29 C28 122.7(6) . .
C30 C29 H29 118.7 . .
C28 C29 H29 118.7 . .
C29 C30 C31 119.1(6) . .
C29 C30 H30 120.4 . .
C31 C30 H30 120.4 . .
C30 C31 C32 122.0(6) . .
C30 C31 H31 119.0 . .
C32 C31 H31 119.0 . .
C31 C32 C27 118.1(5) . .
C31 C32 C33 119.8(5) . .
C27 C32 C33 122.0(5) . .
C32 C33 C34 112.2(5) . .
C32 C33 C35 111.8(5) . .
C34 C33 C35 109.9(5) . .
C32 C33 H33 107.5 . .
C34 C33 H33 107.5 . .
C35 C33 H33 107.5 . .
C33 C34 H34A 109.5 . .
C33 C34 H34B 109.5 . .
H34A C34 H34B 109.5 . .
C33 C34 H34C 109.5 . .
H34A C34 H34C 109.5 . .
H34B C34 H34C 109.5 . .
C33 C35 H35A 109.5 . .
C33 C35 H35B 109.5 . .
H35A C35 H35B 109.5 . .
C33 C35 H35C 109.5 . .
H35A C35 H35C 109.5 . .
H35B C35 H35C 109.5 . .
C28 C36 C37 111.9(5) . .
C28 C36 C38 110.4(5) . .
C37 C36 C38 110.1(5) . .
C28 C36 H36 108.1 . .
C37 C36 H36 108.1 . .
C38 C36 H36 108.1 . .
C36 C37 H37A 109.5 . .
C36 C37 H37B 109.5 . .
H37A C37 H37B 109.5 . .
C36 C37 H37C 109.5 . .
H37A C37 H37C 109.5 . .
H37B C37 H37C 109.5 . .
C36 C38 H38A 109.5 . .
C36 C38 H38B 109.5 . .
H38A C38 H38B 109.5 . .
C36 C38 H38C 109.5 . .
H38A C38 H38C 109.5 . .
H38B C38 H38C 109.5 . .
N3 C39 O3 118.7(4) . .
N3 C39 C40 125.9(4) . .
O3 C39 C40 115.4(4) . .
N3 C39 Yb2 59.3(2) . .
O3 C39 Yb2 59.8(2) . .
C40 C39 Yb2 169.8(3) . .
C41 C40 C45 119.6(5) . .
C41 C40 C39 117.6(4) . .
C45 C40 C39 122.8(4) . .
C40 C41 C42 120.7(5) . .
C40 C41 H41 119.7 . .
C42 C41 H41 119.7 . .
C41 C42 C43 119.3(5) . .
C41 C42 H42 120.4 . .
C43 C42 H42 120.4 . .
C44 C43 C42 119.9(5) . .
C44 C43 H43 120.1 . .
C42 C43 H43 120.1 . .
C45 C44 C43 120.4(5) . .
C45 C44 H44 119.8 . .
C43 C44 H44 119.8 . .
C44 C45 C40 120.0(5) . .
C44 C45 H45 120.0 . .
C40 C45 H45 120.0 . .
C47 C46 C51 120.6(4) . .
C47 C46 N3 118.3(4) . .
C51 C46 N3 120.8(4) . .
C48 C47 C46 118.1(5) . .
C48 C47 C52 120.0(5) . .
C46 C47 C52 121.9(4) . .
C49 C48 C47 121.8(5) . .
C49 C48 H48 119.1 . .
C47 C48 H48 119.1 . .
C50 C49 C48 119.5(5) . .
C50 C49 H49 120.3 . .
C48 C49 H49 120.3 . .
C49 C50 C51 122.4(5) . .
C49 C50 H50 118.8 . .
C51 C50 H50 118.8 . .
C50 C51 C46 117.5(5) . .
C50 C51 C55 119.7(5) . .
C46 C51 C55 122.8(4) . .
C53 C52 C47 113.3(6) . .
C53 C52 C54 109.2(6) . .
C47 C52 C54 109.4(5) . .
C53 C52 H52 108.3 . .
C47 C52 H52 108.3 . .
C54 C52 H52 108.3 . .
C52 C53 H53A 109.5 . .
C52 C53 H53B 109.5 . .
H53A C53 H53B 109.5 . .
C52 C53 H53C 109.5 . .
H53A C53 H53C 109.5 . .
H53B C53 H53C 109.5 . .
C52 C54 H54A 109.5 . .
C52 C54 H54B 109.5 . .
H54A C54 H54B 109.5 . .
C52 C54 H54C 109.5 . .
H54A C54 H54C 109.5 . .
H54B C54 H54C 109.5 . .
C51 C55 C56 111.3(6) . .
C51 C55 C57 112.1(5) . .
C56 C55 C57 110.3(6) . .
C51 C55 H55 107.7 . .
C56 C55 H55 107.7 . .
C57 C55 H55 107.7 . .
C55 C56 H56A 109.5 . .
C55 C56 H56B 109.5 . .
H56A C56 H56B 109.5 . .
C55 C56 H56C 109.5 . .
H56A C56 H56C 109.5 . .
H56B C56 H56C 109.5 . .
C55 C57 H57A 109.5 . .
C55 C57 H57B 109.5 . .
H57A C57 H57B 109.5 . .
C55 C57 H57C 109.5 . .
H57A C57 H57C 109.5 . .
H57B C57 H57C 109.5 . .
O4 C58 N4 118.0(4) . .
O4 C58 C59 116.0(4) . .
N4 C58 C59 125.9(4) . .
O4 C58 Yb4 59.4(2) . .
N4 C58 Yb4 59.3(2) . .
C59 C58 Yb4 168.3(3) . .
C60 C59 C64 119.1(5) . .
C60 C59 C58 119.9(5) . .
C64 C59 C58 120.9(5) . .
C59 C60 C61 119.7(6) . .
C59 C60 H60 120.2 . .
C61 C60 H60 120.2 . .
C62 C61 C60 120.0(7) . .
C62 C61 H61 120.0 . .
C60 C61 H61 120.0 . .
C63 C62 C61 120.1(6) . .
C63 C62 H62 119.9 . .
C61 C62 H62 119.9 . .
C62 C63 C64 120.3(7) . .
C62 C63 H63 119.9 . .
C64 C63 H63 119.9 . .
C59 C64 C63 120.7(7) . .
C59 C64 H64 119.6 . .
C63 C64 H64 119.6 . .
C66 C65 C70 121.0(4) . .
C66 C65 N4 116.9(4) . .
C70 C65 N4 121.7(5) . .
C67 C66 C65 119.4(5) . .
C67 C66 C74 120.3(5) . .
C65 C66 C74 120.3(4) . .
C68 C67 C66 118.9(6) . .
C68 C67 H67 120.5 . .
C66 C67 H67 120.5 . .
C69 C68 C67 121.2(5) . .
C69 C68 H68 119.4 . .
C67 C68 H68 119.4 . .
C68 C69 C70 122.0(6) . .
C68 C69 H69 119.0 . .
C70 C69 H69 119.0 . .
C69 C70 C65 117.4(5) . .
C69 C70 C71 119.1(5) . .
C65 C70 C71 123.5(5) . .
C70 C71 C72 111.2(6) . .
C70 C71 C73 111.6(5) . .
C72 C71 C73 110.2(6) . .
C70 C71 H71 107.9 . .
C72 C71 H71 107.9 . .
C73 C71 H71 107.9 . .
C71 C72 H72A 109.5 . .
C71 C72 H72B 109.5 . .
H72A C72 H72B 109.5 . .
C71 C72 H72C 109.5 . .
H72A C72 H72C 109.5 . .
H72B C72 H72C 109.5 . .
C71 C73 H73A 109.5 . .
C71 C73 H73B 109.5 . .
H73A C73 H73B 109.5 . .
C71 C73 H73C 109.5 . .
H73A C73 H73C 109.5 . .
H73B C73 H73C 109.5 . .
C75 C74 C66 110.5(5) . .
C75 C74 C76 109.8(5) . .
C66 C74 C76 114.4(5) . .
C75 C74 H74 107.3 . .
C66 C74 H74 107.3 . .
C76 C74 H74 107.3 . .
C74 C75 H75A 109.5 . .
C74 C75 H75B 109.5 . .
H75A C75 H75B 109.5 . .
C74 C75 H75C 109.5 . .
H75A C75 H75C 109.5 . .
H75B C75 H75C 109.5 . .
C74 C76 H76A 109.5 . .
C74 C76 H76B 109.5 . .
H76A C76 H76B 109.5 . .
C74 C76 H76C 109.5 . .
H76A C76 H76C 109.5 . .
H76B C76 H76C 109.5 . .
O5 C77 N5 117.5(4) . .
O5 C77 C78 116.1(4) . .
N5 C77 C78 126.4(4) . .
O5 C77 Yb4 57.9(2) . .
N5 C77 Yb4 59.7(2) . .
C78 C77 Yb4 173.3(4) . .
C79 C78 C83 118.6(5) . .
C79 C78 C77 123.6(5) . .
C83 C78 C77 117.8(4) . .
C78 C79 C80 120.8(6) . .
C78 C79 H79 119.6 . .
C80 C79 H79 119.6 . .
C81 C80 C79 120.3(6) . .
C81 C80 H80 119.8 . .
C79 C80 H80 119.8 . .
C82 C81 C80 119.7(6) . .
C82 C81 H81 120.2 . .
C80 C81 H81 120.2 . .
C81 C82 C83 120.6(6) . .
C81 C82 H82 119.7 . .
C83 C82 H82 119.7 . .
C82 C83 C78 120.0(5) . .
C82 C83 H83 120.0 . .
C78 C83 H83 120.0 . .
C85 C84 C89 120.4(5) . .
C85 C84 N5 117.8(4) . .
C89 C84 N5 121.5(4) . .
C84 C85 C86 119.6(5) . .
C84 C85 C93 121.4(5) . .
C86 C85 C93 119.0(5) . .
C87 C86 C85 120.3(6) . .
C87 C86 H86 119.8 . .
C85 C86 H86 119.8 . .
C88 C87 C86 120.3(6) . .
C88 C87 H87 119.9 . .
C86 C87 H87 119.9 . .
C87 C88 C89 121.8(6) . .
C87 C88 H88 119.1 . .
C89 C88 H88 119.1 . .
C88 C89 C84 117.6(5) . .
C88 C89 C90 119.0(5) . .
C84 C89 C90 123.3(5) . .
C89 C90 C92 111.0(5) . .
C89 C90 C91 111.6(5) . .
C92 C90 C91 108.9(5) . .
C89 C90 H90 108.4 . .
C92 C90 H90 108.4 . .
C91 C90 H90 108.4 . .
C90 C91 H91A 109.5 . .
C90 C91 H91B 109.5 . .
H91A C91 H91B 109.5 . .
C90 C91 H91C 109.5 . .
H91A C91 H91C 109.5 . .
H91B C91 H91C 109.5 . .
C90 C92 H92A 109.5 . .
C90 C92 H92B 109.5 . .
H92A C92 H92B 109.5 . .
C90 C92 H92C 109.5 . .
H92A C92 H92C 109.5 . .
H92B C92 H92C 109.5 . .
C94 C93 C85 112.5(5) . .
C94 C93 C95 110.1(5) . .
C85 C93 C95 113.3(5) . .
C94 C93 H93 106.8 . .
C85 C93 H93 106.8 . .
C95 C93 H93 106.8 . .
C93 C94 H94A 109.5 . .
C93 C94 H94B 109.5 . .
H94A C94 H94B 109.5 . .
C93 C94 H94C 109.5 . .
H94A C94 H94C 109.5 . .
H94B C94 H94C 109.5 . .
C93 C95 H95A 109.5 . .
C93 C95 H95B 109.5 . .
H95A C95 H95B 109.5 . .
C93 C95 H95C 109.5 . .
H95A C95 H95C 109.5 . .
H95B C95 H95C 109.5 . .
O6 C96 N6 117.7(4) . .
O6 C96 C97 117.2(4) . .
N6 C96 C97 125.1(4) . .
O6 C96 Yb4 59.0(2) . .
N6 C96 Yb4 58.7(2) . .
C97 C96 Yb4 176.0(3) . .
C98 C97 C102 119.2(5) . .
C98 C97 C96 123.2(5) . .
C102 C97 C96 117.6(4) . .
C97 C98 C99 120.3(5) . .
C97 C98 H98 119.9 . .
C99 C98 H98 119.9 . .
C100 C99 C98 120.1(5) . .
C100 C99 H99 119.9 . .
C98 C99 H99 119.9 . .
C99 C100 C101 120.0(5) . .
C99 C100 H100 120.0 . .
C101 C100 H100 120.0 . .
C102 C101 C100 120.3(6) . .
C102 C101 H101 119.8 . .
C100 C101 H101 119.8 . .
C101 C102 C97 120.0(5) . .
C101 C102 H102 120.0 . .
C97 C102 H102 120.0 . .
C108 C103 C104 120.9(5) . .
C108 C103 N6 121.9(4) . .
C104 C103 N6 116.9(4) . .
C105 C104 C103 118.0(5) . .
C105 C104 C112 120.3(5) . .
C103 C104 C112 121.7(5) . .
C106 C105 C104 120.7(6) . .
C106 C105 H105 119.7 . .
C104 C105 H105 119.7 . .
C107 C106 C105 120.8(6) . .
C107 C106 H106 119.6 . .
C105 C106 H106 119.6 . .
C106 C107 C108 121.7(6) . .
C106 C107 H107 119.1 . .
C108 C107 H107 119.1 . .
C107 C108 C103 117.8(5) . .
C107 C108 C109 118.6(5) . .
C103 C108 C109 123.6(5) . .
C108 C109 C110 111.4(5) . .
C108 C109 C111 110.6(5) . .
C110 C109 C111 110.1(5) . .
C108 C109 H109 108.2 . .
C110 C109 H109 108.2 . .
C111 C109 H109 108.2 . .
C109 C110 H11A 109.5 . .
C109 C110 H11B 109.5 . .
H11A C110 H11B 109.5 . .
C109 C110 H11C 109.5 . .
H11A C110 H11C 109.5 . .
H11B C110 H11C 109.5 . .
C109 C111 H11D 109.5 . .
C109 C111 H11E 109.5 . .
H11D C111 H11E 109.5 . .
C109 C111 H11F 109.5 . .
H11D C111 H11F 109.5 . .
H11E C111 H11F 109.5 . .
C113 C112 C114 108.6(6) . .
C113 C112 C104 112.8(6) . .
C114 C112 C104 112.7(6) . .
C113 C112 H112 107.5 . .
C114 C112 H112 107.5 . .
C104 C112 H112 107.5 . .
C112 C113 H11G 109.5 . .
C112 C113 H11H 109.5 . .
H11G C113 H11H 109.5 . .
C112 C113 H11I 109.5 . .
H11G C113 H11I 109.5 . .
H11H C113 H11I 109.5 . .
C112 C114 H11J 109.5 . .
C112 C114 H11K 109.5 . .
H11J C114 H11K 109.5 . .
C112 C114 H11L 109.5 . .
H11J C114 H11L 109.5 . .
H11K C114 H11L 109.5 . .
C134 C128 C133 113.2(10) . .
C134 C128 C129 122.6(8) . .
C133 C128 C129 124.1(6) . .
C130 C129 C128 105.0(7) . .
C130 C129 H129 127.5 . .
C128 C129 H129 127.5 . .
C131 C130 C129 135.2(15) . .
C131 C130 H130 112.4 . .
C129 C130 H130 112.4 . .
C130 C131 C132 117.4(17) . .
C130 C131 H131 121.3 . .
C132 C131 H131 121.3 . .
C131 C132 C133 119.3(16) . .
C131 C132 H132 120.4 . .
C133 C132 H132 120.4 . .
C132 C133 C128 118.6(12) . .
C132 C133 H133 120.7 . .
C128 C133 H133 120.7 . .
C128 C134 H13A 109.5 . .
C128 C134 H13B 109.5 . .
H13A C134 H13B 109.5 . .
C128 C134 H13C 109.5 . .
H13A C134 H13C 109.5 . .
H13B C134 H13C 109.5 . .
C140 C135 C136 124.3(13) . .
C140 C135 H135 117.9 . .
C136 C135 H135 117.9 . .
C135 C136 C137 124.0(13) . .
C135 C136 H136 118.0 . .
C137 C136 H136 118.0 . .
C138 C137 C136 106.7(14) . .
C138 C137 H137 126.7 . .
C136 C137 H137 126.7 . .
C137 C138 C139 137.4(15) . .
C137 C138 H138 111.3 . .
C139 C138 H138 111.3 . .
C138 C139 C140 111.9(12) . .
C138 C139 H139 124.0 . .
C140 C139 H139 124.0 . .
C135 C140 C141 131.2(16) . .
C135 C140 C139 115.7(14) . .
C141 C140 C139 113.1(14) . .
C140 C141 H14A 109.5 . .
C140 C141 H14B 109.5 . .
H14A C141 H14B 109.5 . .
C140 C141 H14C 109.5 . .
H14A C141 H14C 109.5 . .
H14B C141 H14C 109.5 . .

loop_
_geom_bond_atom_site_label_1
_geom_bond_atom_site_label_2
_geom_bond_distance
_geom_bond_site_symmetry_2
Yb1 O1 2.333(3) .
Yb1 O1 2.333(3) 2_665
Yb1 O2 2.354(3) 2_665
Yb1 O2 2.354(3) .
Yb1 O3 2.383(3) .
Yb1 O3 2.383(3) 2_665
Yb1 Yb2 3.3838(2) .
Yb1 Yb2 3.3839(2) 2_665
Yb2 O2 2.425(3) .
Yb2 N3 2.442(4) .
Yb2 N1 2.446(3) .
Yb2 O3 2.453(3) .
Yb2 O1 2.486(3) .
Yb2 N2 2.494(4) .
Yb2 C39 2.834(5) .
Yb2 C1 2.855(4) .
Yb2 C20 2.858(4) .
Yb3 O4 2.349(3) 2_756
Yb3 O4 2.349(3) .
Yb3 O5 2.350(3) 2_756
Yb3 O5 2.350(3) .
Yb3 O6 2.364(3) 2_756
Yb3 O6 2.364(3) .
Yb3 Yb4 3.3857(2) .
Yb3 Yb4 3.3857(2) 2_756
Yb4 O5 2.429(3) .
Yb4 N6 2.453(4) .
Yb4 N4 2.459(4) .
Yb4 O6 2.461(3) .
Yb4 O4 2.462(3) .
Yb4 N5 2.471(4) .
Yb4 C58 2.854(4) .
Yb4 C77 2.856(4) .
Yb4 C96 2.863(5) .
O1 C1 1.302(5) .
O2 C20 1.294(5) .
O3 C39 1.300(5) .
O4 C58 1.297(5) .
O5 C77 1.295(5) .
O6 C96 1.294(5) .
N1 C1 1.296(6) .
N1 C8 1.424(6) .
N2 C20 1.310(6) .
N2 C27 1.423(6) .
N3 C39 1.291(6) .
N3 C46 1.432(6) .
N4 C58 1.301(6) .
N4 C65 1.430(6) .
N5 C77 1.301(6) .
N5 C84 1.431(6) .
N6 C96 1.303(6) .
N6 C103 1.432(6) .
C1 C2 1.498(6) .
C2 C3 1.377(7) .
C2 C7 1.381(7) .
C3 C4 1.399(8) .
C3 H3 0.9400 .
C4 C5 1.342(11) .
C4 H4 0.9400 .
C5 C6 1.369(11) .
C5 H5 0.9400 .
C6 C7 1.387(8) .
C6 H6 0.9400 .
C7 H7 0.9400 .
C8 C13 1.397(7) .
C8 C9 1.402(7) .
C9 C10 1.385(7) .
C9 C14 1.522(7) .
C10 C11 1.370(8) .
C10 H10 0.9400 .
C11 C12 1.394(9) .
C11 H11 0.9400 .
C12 C13 1.372(7) .
C12 H12 0.9400 .
C13 C17 1.530(7) .
C14 C15 1.520(7) .
C14 C16 1.530(8) .
C14 H14 0.9900 .
C15 H15A 0.9700 .
C15 H15B 0.9700 .
C15 H15C 0.9700 .
C16 H16A 0.9700 .
C16 H16B 0.9700 .
C16 H16C 0.9700 .
C17 C19 1.521(9) .
C17 C18 1.521(9) .
C17 H17 0.9900 .
C18 H18A 0.9700 .
C18 H18B 0.9700 .
C18 H18C 0.9700 .
C19 H19A 0.9700 .
C19 H19B 0.9700 .
C19 H19C 0.9700 .
C20 C21 1.497(6) .
C21 C26 1.391(7) .
C21 C22 1.396(7) .
C22 C23 1.381(7) .
C22 H22 0.9400 .
C23 C24 1.364(8) .
C23 H23 0.9400 .
C24 C25 1.384(8) .
C24 H24 0.9400 .
C25 C26 1.389(7) .
C25 H25 0.9400 .
C26 H26 0.9400 .
C27 C28 1.403(7) .
C27 C32 1.415(7) .
C28 C29 1.389(7) .
C28 C36 1.511(7) .
C29 C30 1.355(8) .
C29 H29 0.9400 .
C30 C31 1.371(8) .
C30 H30 0.9400 .
C31 C32 1.382(8) .
C31 H31 0.9400 .
C32 C33 1.508(7) .
C33 C34 1.514(8) .
C33 C35 1.547(8) .
C33 H33 0.9900 .
C34 H34A 0.9700 .
C34 H34B 0.9700 .
C34 H34C 0.9700 .
C35 H35A 0.9700 .
C35 H35B 0.9700 .
C35 H35C 0.9700 .
C36 C37 1.529(7) .
C36 C38 1.537(8) .
C36 H36 0.9900 .
C37 H37A 0.9700 .
C37 H37B 0.9700 .
C37 H37C 0.9700 .
C38 H38A 0.9700 .
C38 H38B 0.9700 .
C38 H38C 0.9700 .
C39 C40 1.520(6) .
C40 C41 1.381(7) .
C40 C45 1.386(6) .
C41 C42 1.384(7) .
C41 H41 0.9400 .
C42 C43 1.393(8) .
C42 H42 0.9400 .
C43 C44 1.380(8) .
C43 H43 0.9400 .
C44 C45 1.378(7) .
C44 H44 0.9400 .
C45 H45 0.9400 .
C46 C47 1.408(7) .
C46 C51 1.414(6) .
C47 C48 1.378(7) .
C47 C52 1.514(7) .
C48 C49 1.372(8) .
C48 H48 0.9400 .
C49 C50 1.361(8) .
C49 H49 0.9400 .
C50 C51 1.381(7) .
C50 H50 0.9400 .
C51 C55 1.513(7) .
C52 C53 1.514(9) .
C52 C54 1.542(9) .
C52 H52 0.9900 .
C53 H53A 0.9700 .
C53 H53B 0.9700 .
C53 H53C 0.9700 .
C54 H54A 0.9700 .
C54 H54B 0.9700 .
C54 H54C 0.9700 .
C55 C56 1.518(9) .
C55 C57 1.530(8) .
C55 H55 0.9900 .
C56 H56A 0.9700 .
C56 H56B 0.9700 .
C56 H56C 0.9700 .
C57 H57A 0.9700 .
C57 H57B 0.9700 .
C57 H57C 0.9700 .
C58 C59 1.488(6) .
C59 C60 1.374(7) .
C59 C64 1.382(7) .
C60 C61 1.394(8) .
C60 H60 0.9400 .
C61 C62 1.386(10) .
C61 H61 0.9400 .
C62 C63 1.343(10) .
C62 H62 0.9400 .
C63 C64 1.386(8) .
C63 H63 0.9400 .
C64 H64 0.9400 .
C65 C66 1.398(7) .
C65 C70 1.407(7) .
C66 C67 1.397(7) .
C66 C74 1.522(8) .
C67 C68 1.384(9) .
C67 H67 0.9400 .
C68 C69 1.357(9) .
C68 H68 0.9400 .
C69 C70 1.386(7) .
C69 H69 0.9400 .
C70 C71 1.511(8) .
C71 C72 1.526(8) .
C71 C73 1.529(9) .
C71 H71 0.9900 .
C72 H72A 0.9700 .
C72 H72B 0.9700 .
C72 H72C 0.9700 .
C73 H73A 0.9700 .
C73 H73B 0.9700 .
C73 H73C 0.9700 .
C74 C75 1.518(8) .
C74 C76 1.538(8) .
C74 H74 0.9900 .
C75 H75A 0.9700 .
C75 H75B 0.9700 .
C75 H75C 0.9700 .
C76 H76A 0.9700 .
C76 H76B 0.9700 .
C76 H76C 0.9700 .
C77 C78 1.483(6) .
C78 C79 1.378(7) .
C78 C83 1.400(7) .
C79 C80 1.387(7) .
C79 H79 0.9400 .
C80 C81 1.379(9) .
C80 H80 0.9400 .
C81 C82 1.367(9) .
C81 H81 0.9400 .
C82 C83 1.393(7) .
C82 H82 0.9400 .
C83 H83 0.9400 .
C84 C85 1.381(7) .
C84 C89 1.408(7) .
C85 C86 1.390(7) .
C85 C93 1.531(7) .
C86 C87 1.369(8) .
C86 H86 0.9400 .
C87 C88 1.353(8) .
C87 H87 0.9400 .
C88 C89 1.394(7) .
C88 H88 0.9400 .
C89 C90 1.524(7) .
C90 C92 1.526(7) .
C90 C91 1.541(8) .
C90 H90 0.9900 .
C91 H91A 0.9700 .
C91 H91B 0.9700 .
C91 H91C 0.9700 .
C92 H92A 0.9700 .
C92 H92B 0.9700 .
C92 H92C 0.9700 .
C93 C94 1.517(7) .
C93 C95 1.535(8) .
C93 H93 0.9900 .
C94 H94A 0.9700 .
C94 H94B 0.9700 .
C94 H94C 0.9700 .
C95 H95A 0.9700 .
C95 H95B 0.9700 .
C95 H95C 0.9700 .
C96 C97 1.493(7) .
C97 C98 1.387(6) .
C97 C102 1.404(7) .
C98 C99 1.393(7) .
C98 H98 0.9400 .
C99 C100 1.372(8) .
C99 H99 0.9400 .
C100 C101 1.392(8) .
C100 H100 0.9400 .
C101 C102 1.375(7) .
C101 H101 0.9400 .
C102 H102 0.9400 .
C103 C108 1.392(7) .
C103 C104 1.411(7) .
C104 C105 1.385(7) .
C104 C112 1.522(8) .
C105 C106 1.370(9) .
C105 H105 0.9400 .
C106 C107 1.345(9) .
C106 H106 0.9400 .
C107 C108 1.388(7) .
C107 H107 0.9400 .
C108 C109 1.525(7) .
C109 C110 1.525(8) .
C109 C111 1.537(8) .
C109 H109 0.9900 .
C110 H11A 0.9700 .
C110 H11B 0.9700 .
C110 H11C 0.9700 .
C111 H11D 0.9700 .
C111 H11E 0.9700 .
C111 H11F 0.9700 .
C112 C113 1.468(9) .
C112 C114 1.487(9) .
C112 H112 0.9900 .
C113 H11G 0.9700 .
C113 H11H 0.9700 .
C113 H11I 0.9700 .
C114 H11J 0.9700 .
C114 H11K 0.9700 .
C114 H11L 0.9700 .
C128 C134 1.333(10) .
C128 C133 1.398(11) .
C128 C129 1.4190 .
C129 C130 1.385(13) .
C129 H129 0.9400 .
C130 C131 1.270(12) .
C130 H130 0.9400 .
C131 C132 1.306(17) .
C131 H131 0.9400 .
C132 C133 1.383(15) .
C132 H132 0.9400 .
C133 H133 0.9400 .
C134 H13A 0.9700 .
C134 H13B 0.9700 .
C134 H13C 0.9700 .
C135 C140 1.245(15) .
C135 C136 1.385(13) .
C135 H135 0.9400 .
C136 C137 1.436(15) .
C136 H136 0.9400 .
C137 C138 1.246(15) .
C137 H137 0.9400 .
C138 C139 1.352(13) .
C138 H138 0.9400 .
C139 C140 1.521(16) .
C139 H139 0.9400 .
C140 C141 1.353(16) .
C141 H14A 0.9700 .
C141 H14B 0.9700 .
C141 H14C 0.9700 .

loop_
_platon_squeeze_void_nr
_platon_squeeze_void_average_x
_platon_squeeze_void_average_y
_platon_squeeze_void_average_z
_platon_squeeze_void_volume
_platon_squeeze_void_count_electrons
_platon_squeeze_void_content
1 0.091 0.500 0.500 861 149 ' '
2 0.119 0.500 0.035 10 1 ' '
3 0.153 0.619 0.997 12 1 ' '
4 0.270 0.116 0.509 11 1 ' '
5 0.333 0.833 0.000 7 1 ' '
6 0.349 0.007 0.534 7 1 ' '
7 0.653 0.991 0.467 7 1 ' '
8 0.667 0.167 0.000 7 1 ' '
9 0.731 0.882 0.492 11 1 ' '
10 0.847 0.383 0.003 12 1 ' '
11 0.882 0.502 0.965 10 1 ' '
